data_4123014
loop_
_publ_author_name
'Roesle, Philipp'
'Caporaso, Lucia'
'Schnitte, Manuel'
'Goldbach, Verena'
'Cavallo, Luigi'
'Mecking, Stefan'

_publ_section_title
;
 A Comprehensive Mechanistic Picture of the Isomerizing
 Alkoxycarbonylation of Plant Oils
;
_journal_name_full 'Journal of the American Chemical Society'
_journal_page_first 141121132036004
_journal_paper_doi 10.1021/ja508447d
_journal_year 2014
_chemical_formula_moiety 'C17 H38 Cl2 P2 Pd'
_chemical_formula_sum 'C17 H38 Cl2 P2 Pd'
_chemical_formula_weight 481.71
_chemical_name_systematic
; 
 ? 
;
_space_group_IT_number 14
_symmetry_cell_setting monoclinic
_symmetry_space_group_name_Hall '-P 2ybc'
_symmetry_space_group_name_H-M 'P 1 21/c 1'
_atom_sites_solution_hydrogens geom
_atom_sites_solution_primary heavy
_atom_sites_solution_secondary difmap
_audit_creation_method SHELXL-97
_cell_angle_alpha 90.00
_cell_angle_beta 109.106(7)
_cell_angle_gamma 90.00
_cell_formula_units_Z 4
_cell_length_a 18.6390(18)
_cell_length_b 8.4318(5)
_cell_length_c 14.4869(14)
_cell_measurement_reflns_used 9906
_cell_measurement_temperature 100(2)
_cell_measurement_theta_max 27.14
_cell_measurement_theta_min 2.31
_cell_volume 2151.3(3)
_computing_cell_refinement 'STOE X-AREA'
_computing_data_collection 'STOE X-AREA'
_computing_data_reduction 'STOE X-RED32'
_computing_structure_refinement 'SHELXL-97 (Sheldrick, 1997)'
_computing_structure_solution 'SHELXS-97 (Sheldrick, 1990)'
_diffrn_ambient_temperature 100(2)
_diffrn_detector_area_resol_mean 6.67
_diffrn_measured_fraction_theta_full 0.991
_diffrn_measured_fraction_theta_max 0.991
_diffrn_measurement_device_type 'STOE IPDS 2T'
_diffrn_measurement_method 'rotation method'
_diffrn_radiation_monochromator graphite
_diffrn_radiation_source 'fine-focus sealed tube'
_diffrn_radiation_type MoK\a
_diffrn_radiation_wavelength 0.71073
_diffrn_reflns_av_R_equivalents 0.0450
_diffrn_reflns_av_sigmaI/netI 0.0257
_diffrn_reflns_limit_h_max 23
_diffrn_reflns_limit_h_min -23
_diffrn_reflns_limit_k_max 10
_diffrn_reflns_limit_k_min -10
_diffrn_reflns_limit_l_max 18
_diffrn_reflns_limit_l_min -18
_diffrn_reflns_number 30697
_diffrn_reflns_theta_full 26.83
_diffrn_reflns_theta_max 26.83
_diffrn_reflns_theta_min 2.31
_exptl_absorpt_coefficient_mu 1.256
_exptl_absorpt_correction_T_max 0.8327
_exptl_absorpt_correction_T_min 0.7508
_exptl_absorpt_correction_type integration
_exptl_absorpt_process_details 'STOE X-RED32'
_exptl_crystal_colour colorless
_exptl_crystal_density_diffrn 1.487
_exptl_crystal_density_method 'not measured'
_exptl_crystal_description prism
_exptl_crystal_F_000 1000
_exptl_crystal_size_max 0.3
_exptl_crystal_size_mid 0.25
_exptl_crystal_size_min 0.2
_refine_diff_density_max 0.866
_refine_diff_density_min -0.388
_refine_diff_density_rms 0.080
_refine_ls_extinction_method none
_refine_ls_goodness_of_fit_ref 1.011
_refine_ls_hydrogen_treatment constr
_refine_ls_matrix_type full
_refine_ls_number_parameters 211
_refine_ls_number_reflns 4571
_refine_ls_number_restraints 0
_refine_ls_restrained_S_all 1.011
_refine_ls_R_factor_all 0.0324
_refine_ls_R_factor_gt 0.0239
_refine_ls_shift/su_max 0.003
_refine_ls_shift/su_mean 0.000
_refine_ls_structure_factor_coef Fsqd
_refine_ls_weighting_details 'calc w=1/[\s^2^(Fo^2^)+(0.0294P)^2^+0.1686P] where P=(Fo^2^+2Fc^2^)/3'
_refine_ls_weighting_scheme calc
_refine_ls_wR_factor_gt 0.0477
_refine_ls_wR_factor_ref 0.0493
_reflns_number_gt 3911
_reflns_number_total 4571
_reflns_threshold_expression >2sigma(I)
_cod_data_source_file ja508447d_si_008.cif
_cod_data_source_block d:\pr12-14_dtbpmpdxy
_cod_original_sg_symbol_H-M 'P 21/c'
_cod_database_code 4123014

loop_
_symmetry_equiv_pos_as_xyz
'x, y, z'
'-x, y+1/2, -z+1/2'
'-x, -y, -z'
'x, -y-1/2, z-1/2'

loop_
_atom_site_label
_atom_site_type_symbol
_atom_site_fract_x
_atom_site_fract_y
_atom_site_fract_z
_atom_site_U_iso_or_equiv
_atom_site_adp_type
_atom_site_occupancy
_atom_site_symmetry_multiplicity
_atom_site_calc_flag
_atom_site_refinement_flags
C1 C 0.86609(12) 0.5447(3) 0.48385(15) 0.0215(4) Uani 1 1 d .
H1A H 0.9193 0.5788 0.5063 0.026 Uiso 1 1 calc R
H1B H 0.8625 0.4369 0.5073 0.026 Uiso 1 1 calc R
H1C H 0.8360 0.6169 0.5096 0.026 Uiso 1 1 calc R
C2 C 0.88515(12) 0.4480(3) 0.32749(16) 0.0222(4) Uani 1 1 d .
H2A H 0.8847 0.3370 0.3472 0.027 Uiso 1 1 calc R
H2B H 0.9373 0.4884 0.3510 0.027 Uiso 1 1 calc R
H2C H 0.8653 0.4555 0.2561 0.027 Uiso 1 1 calc R
C3 C 0.75663(11) 0.4702(3) 0.34181(16) 0.0217(4) Uani 1 1 d .
H3C H 0.7364 0.4611 0.2705 0.026 Uiso 1 1 calc R
H3B H 0.7225 0.5360 0.3648 0.026 Uiso 1 1 calc R
H3A H 0.7606 0.3644 0.3711 0.026 Uiso 1 1 calc R
C4 C 0.83538(11) 0.5469(2) 0.37160(14) 0.0161(4) Uani 1 1 d .
C5 C 0.91665(11) 1.0222(3) 0.33213(15) 0.0208(4) Uani 1 1 d .
H5A H 0.9679 1.0660 0.3476 0.025 Uiso 1 1 calc R
H5B H 0.8940 1.0587 0.3806 0.025 Uiso 1 1 calc R
H5C H 0.8853 1.0579 0.2670 0.025 Uiso 1 1 calc R
C6 C 0.98021(11) 0.7946(3) 0.43197(15) 0.0207(4) Uani 1 1 d .
H6A H 0.9620 0.8258 0.4856 0.025 Uiso 1 1 calc R
H6B H 1.0281 0.8493 0.4389 0.025 Uiso 1 1 calc R
H6C H 0.9885 0.6797 0.4340 0.025 Uiso 1 1 calc R
C7 C 0.94696(11) 0.7837(3) 0.24948(15) 0.0236(5) Uani 1 1 d .
H7A H 0.9979 0.8249 0.2584 0.028 Uiso 1 1 calc R
H7B H 0.9116 0.8226 0.1875 0.028 Uiso 1 1 calc R
H7C H 0.9480 0.6675 0.2487 0.028 Uiso 1 1 calc R
C8 C 0.92078(10) 0.8402(2) 0.33386(14) 0.0162(4) Uani 1 1 d .
C9 C 0.76272(10) 0.7501(2) 0.19535(14) 0.0150(4) Uani 1 1 d .
H9B H 0.7464 0.6409 0.1731 0.018 Uiso 1 1 calc R
H9A H 0.7865 0.8005 0.1508 0.018 Uiso 1 1 calc R
C10 C 0.58353(13) 0.6781(3) 0.27001(19) 0.0379(6) Uani 1 1 d .
H10A H 0.6207 0.5927 0.2937 0.046 Uiso 1 1 calc R
H10B H 0.5321 0.6350 0.2546 0.046 Uiso 1 1 calc R
H10C H 0.5918 0.7597 0.3206 0.046 Uiso 1 1 calc R
C11 C 0.59232(13) 0.6222(3) 0.10354(19) 0.0322(6) Uani 1 1 d .
H11A H 0.5437 0.5658 0.0847 0.039 Uiso 1 1 calc R
H11B H 0.6337 0.5472 0.1326 0.039 Uiso 1 1 calc R
H11C H 0.5992 0.6710 0.0456 0.039 Uiso 1 1 calc R
C12 C 0.52306(11) 0.8573(3) 0.13498(17) 0.0240(5) Uani 1 1 d .
H12C H 0.5244 0.9039 0.0736 0.029 Uiso 1 1 calc R
H12B H 0.5233 0.9421 0.1813 0.029 Uiso 1 1 calc R
H12A H 0.4769 0.7936 0.1224 0.029 Uiso 1 1 calc R
C13 C 0.59288(11) 0.7513(2) 0.17812(15) 0.0197(4) Uani 1 1 d .
C14 C 0.61854(12) 1.1717(3) 0.13599(16) 0.0226(4) Uani 1 1 d .
H14A H 0.6211 1.2644 0.0963 0.027 Uiso 1 1 calc R
H14B H 0.6326 1.2030 0.2048 0.027 Uiso 1 1 calc R
H14C H 0.5667 1.1294 0.1142 0.027 Uiso 1 1 calc R
C15 C 0.75122(11) 1.1260(3) 0.14799(16) 0.0216(4) Uani 1 1 d .
H15A H 0.7686 1.1599 0.2165 0.026 Uiso 1 1 calc R
H15B H 0.7463 1.2187 0.1056 0.026 Uiso 1 1 calc R
H15C H 0.7881 1.0520 0.1370 0.026 Uiso 1 1 calc R
C16 C 0.65093(12) 0.9816(3) 0.01915(14) 0.0211(4) Uani 1 1 d .
H16A H 0.6508 1.0696 -0.0251 0.025 Uiso 1 1 calc R
H16B H 0.6000 0.9349 0.0010 0.025 Uiso 1 1 calc R
H16C H 0.6873 0.9008 0.0143 0.025 Uiso 1 1 calc R
C17 C 0.67387(11) 1.0434(2) 0.12442(14) 0.0176(4) Uani 1 1 d .
Cl1 Cl 0.82899(3) 0.96387(6) 0.53268(3) 0.01997(11) Uani 1 1 d .
Cl2 Cl 0.64913(3) 1.08083(7) 0.39385(4) 0.02779(12) Uani 1 1 d .
P1 P 0.82470(3) 0.75727(6) 0.32506(3) 0.01255(10) Uani 1 1 d .
P2 P 0.68419(3) 0.87149(6) 0.21129(3) 0.01328(10) Uani 1 1 d .
Pd1 Pd 0.745867(8) 0.919983(18) 0.370947(10) 0.01278(5) Uani 1 1 d .

loop_
_atom_site_aniso_label
_atom_site_aniso_U_11
_atom_site_aniso_U_22
_atom_site_aniso_U_33
_atom_site_aniso_U_23
_atom_site_aniso_U_13
_atom_site_aniso_U_12
C1 0.0258(10) 0.0188(11) 0.0190(10) 0.0059(8) 0.0062(8) 0.0037(8)
C2 0.0233(10) 0.0170(11) 0.0264(11) -0.0008(8) 0.0085(8) 0.0041(8)
C3 0.0215(10) 0.0177(11) 0.0254(11) 0.0027(8) 0.0069(8) -0.0027(8)
C4 0.0184(9) 0.0121(10) 0.0178(9) 0.0007(7) 0.0061(7) 0.0012(7)
C5 0.0191(9) 0.0192(11) 0.0236(10) 0.0012(8) 0.0062(8) -0.0038(8)
C6 0.0158(9) 0.0219(11) 0.0210(10) 0.0004(8) 0.0014(8) -0.0003(8)
C7 0.0183(9) 0.0313(12) 0.0246(11) -0.0037(9) 0.0117(8) -0.0036(9)
C8 0.0140(9) 0.0181(10) 0.0168(9) -0.0009(8) 0.0053(7) -0.0015(7)
C9 0.0151(8) 0.0155(10) 0.0142(9) -0.0003(7) 0.0043(7) 0.0010(7)
C10 0.0199(11) 0.0491(17) 0.0430(14) 0.0231(12) 0.0079(10) -0.0059(10)
C11 0.0208(10) 0.0193(12) 0.0498(15) -0.0123(10) 0.0022(10) -0.0033(9)
C12 0.0133(9) 0.0246(11) 0.0317(12) 0.0018(9) 0.0044(8) 0.0002(8)
C13 0.0139(9) 0.0187(11) 0.0232(10) 0.0027(8) 0.0018(8) -0.0027(8)
C14 0.0254(10) 0.0158(11) 0.0260(11) 0.0011(8) 0.0074(9) 0.0041(8)
C15 0.0209(10) 0.0201(11) 0.0240(11) 0.0047(8) 0.0077(8) -0.0002(8)
C16 0.0217(10) 0.0251(11) 0.0155(9) 0.0032(8) 0.0045(8) 0.0054(8)
C17 0.0190(9) 0.0164(10) 0.0172(9) 0.0018(8) 0.0054(8) 0.0016(7)
Cl1 0.0212(2) 0.0246(3) 0.0130(2) -0.00202(18) 0.00397(18) -0.00204(19)
Cl2 0.0255(2) 0.0353(3) 0.0243(2) -0.0036(2) 0.0104(2) 0.0129(2)
P1 0.0126(2) 0.0128(3) 0.0122(2) -0.00022(18) 0.00383(18) 0.00060(18)
P2 0.0123(2) 0.0147(2) 0.0124(2) 0.00012(18) 0.00338(17) 0.00040(18)
Pd1 0.01337(7) 0.01367(8) 0.01171(7) -0.00074(6) 0.00466(5) 0.00111(6)

loop_
_atom_type_symbol
_atom_type_description
_atom_type_scat_dispersion_real
_atom_type_scat_dispersion_imag
_atom_type_scat_source
C C 0.0033 0.0016 'International Tables Vol C Tables 4.2.6.8 and 6.1.1.4'
H H 0.0000 0.0000 'International Tables Vol C Tables 4.2.6.8 and 6.1.1.4'
Cl Cl 0.1484 0.1585 'International Tables Vol C Tables 4.2.6.8 and 6.1.1.4'
P P 0.1023 0.0942 'International Tables Vol C Tables 4.2.6.8 and 6.1.1.4'
Pd Pd -0.9988 1.0072 'International Tables Vol C Tables 4.2.6.8 and 6.1.1.4'

loop_
_geom_angle_atom_site_label_1
_geom_angle_atom_site_label_2
_geom_angle_atom_site_label_3
_geom_angle
C3 C4 C2 107.93(17)
C3 C4 C1 106.48(16)
C2 C4 C1 111.57(16)
C3 C4 P1 108.50(14)
C2 C4 P1 111.71(14)
C1 C4 P1 110.43(13)
C7 C8 C5 108.95(17)
C7 C8 C6 109.78(16)
C5 C8 C6 106.37(17)
C7 C8 P1 111.94(13)
C5 C8 P1 109.12(13)
C6 C8 P1 110.51(13)
P1 C9 P2 96.34(9)
C10 C13 C11 110.6(2)
C10 C13 C12 105.48(18)
C11 C13 C12 108.54(17)
C10 C13 P2 110.05(15)
C11 C13 P2 110.85(14)
C12 C13 P2 111.23(14)
C16 C17 C15 108.13(16)
C16 C17 C14 111.59(16)
C15 C17 C14 105.69(17)
C16 C17 P2 109.65(14)
C15 C17 P2 108.45(13)
C14 C17 P2 113.10(14)
C9 P1 C4 106.81(9)
C9 P1 C8 110.04(8)
C4 P1 C8 109.74(9)
C9 P1 Pd1 93.92(6)
C4 P1 Pd1 117.91(6)
C8 P1 Pd1 116.64(7)
C9 P2 C17 104.61(9)
C9 P2 C13 110.52(9)
C17 P2 C13 110.68(9)
C9 P2 Pd1 93.98(6)
C17 P2 Pd1 116.78(7)
C13 P2 Pd1 117.95(7)
P2 Pd1 P1 75.591(19)
P2 Pd1 Cl2 95.260(19)
P1 Pd1 Cl2 170.743(19)
P2 Pd1 Cl1 170.733(18)
P1 Pd1 Cl1 96.172(19)
Cl2 Pd1 Cl1 93.056(19)

loop_
_geom_bond_atom_site_label_1
_geom_bond_atom_site_label_2
_geom_bond_distance
C1 C4 1.537(3)
C2 C4 1.534(3)
C3 C4 1.531(3)
C4 P1 1.885(2)
C5 C8 1.536(3)
C6 C8 1.538(3)
C7 C8 1.533(3)
C8 P1 1.8876(19)
C9 P1 1.8570(19)
C9 P2 1.8614(19)
C10 C13 1.528(3)
C11 C13 1.531(3)
C12 C13 1.533(3)
C13 P2 1.902(2)
C14 C17 1.541(3)
C15 C17 1.535(3)
C16 C17 1.534(3)
C17 P2 1.888(2)
Cl1 Pd1 2.3771(5)
Cl2 Pd1 2.3648(5)
P1 Pd1 2.2633(5)
P2 Pd1 2.2578(5)

loop_
_geom_torsion_atom_site_label_1
_geom_torsion_atom_site_label_2
_geom_torsion_atom_site_label_3
_geom_torsion_atom_site_label_4
_geom_torsion
P2 C9 P1 C4 117.30(9)
P2 C9 P1 C8 -123.64(9)
P2 C9 P1 Pd1 -3.41(7)
C3 C4 P1 C9 -47.59(16)
C2 C4 P1 C9 71.27(15)
C1 C4 P1 C9 -163.94(13)
C3 C4 P1 C8 -166.84(13)
C2 C4 P1 C8 -47.98(16)
C1 C4 P1 C8 76.81(15)
C3 C4 P1 Pd1 56.34(15)
C2 C4 P1 Pd1 175.20(11)
C1 C4 P1 Pd1 -60.01(15)
C7 C8 P1 C9 -37.63(17)
C5 C8 P1 C9 83.04(15)
C6 C8 P1 C9 -160.32(14)
C7 C8 P1 C4 79.62(16)
C5 C8 P1 C4 -159.70(13)
C6 C8 P1 C4 -43.07(16)
C7 C8 P1 Pd1 -142.96(13)
C5 C8 P1 Pd1 -22.28(15)
C6 C8 P1 Pd1 94.35(14)
P1 C9 P2 C17 122.42(9)
P1 C9 P2 C13 -118.42(9)
P1 C9 P2 Pd1 3.42(8)
C16 C17 P2 C9 62.53(15)
C15 C17 P2 C9 -55.34(15)
C14 C17 P2 C9 -172.23(14)
C16 C17 P2 C13 -56.52(16)
C15 C17 P2 C13 -174.38(13)
C14 C17 P2 C13 68.72(16)
C16 C17 P2 Pd1 164.76(11)
C15 C17 P2 Pd1 46.89(15)
C14 C17 P2 Pd1 -70.00(15)
C10 C13 P2 C9 95.51(17)
C11 C13 P2 C9 -27.11(18)
C12 C13 P2 C9 -147.97(14)
C10 C13 P2 C17 -149.08(16)
C11 C13 P2 C17 88.30(17)
C12 C13 P2 C17 -32.56(18)
C10 C13 P2 Pd1 -10.90(18)
C11 C13 P2 Pd1 -133.51(14)
C12 C13 P2 Pd1 105.63(14)
C9 P2 Pd1 P1 -2.88(6)
C17 P2 Pd1 P1 -111.44(7)
C13 P2 Pd1 P1 112.88(8)
C9 P2 Pd1 Cl2 178.55(6)
C17 P2 Pd1 Cl2 70.00(7)
C13 P2 Pd1 Cl2 -65.69(8)
C9 P2 Pd1 Cl1 24.83(15)
C17 P2 Pd1 Cl1 -83.73(14)
C13 P2 Pd1 Cl1 140.59(13)
C9 P1 Pd1 P2 2.89(6)
C4 P1 Pd1 P2 -108.47(7)
C8 P1 Pd1 P2 117.64(7)
C9 P1 Pd1 Cl2 11.80(15)
C4 P1 Pd1 Cl2 -99.56(14)
C8 P1 Pd1 Cl2 126.55(14)
C9 P1 Pd1 Cl1 -172.79(6)
C4 P1 Pd1 Cl1 75.84(7)
C8 P1 Pd1 Cl1 -58.05(7)
